data_1506958
loop_
_publ_author_name
'Ray, Sudipta'
'Haldar, Debasish'
'Drew, Michael G. B.'
'Banerjee, Arindam'

_publ_section_title
;
 A new motif in the formation of peptide nanotubes: the crystallographic
 signature.
;
_journal_issue 24
_journal_name_full 'Organic letters'
_journal_page_first 4463
_journal_page_last 4465
_journal_paper_doi 10.1021/ol048253a
_journal_volume 6
_journal_year 2004
_chemical_formula_sum 'C29 H39 N3 O8'
_chemical_formula_weight 557.63
_chemical_name_systematic
; 

 ? 

;
_space_group_IT_number 5
_symmetry_cell_setting monoclinic
_symmetry_space_group_name_Hall 'C 2y'
_symmetry_space_group_name_H-M 'C 1 2 1'
_atom_sites_solution_hydrogens geom
_atom_sites_solution_primary direct
_atom_sites_solution_secondary difmap
_audit_creation_method SHELXL
_cell_angle_alpha 90.00
_cell_angle_beta 102.882(10)
_cell_angle_gamma 90.00
_cell_formula_units_Z 4
_cell_length_a 24.300(29)
_cell_length_b 5.062(6)
_cell_length_c 25.970(26)
_cell_measurement_temperature 293(2)
_cell_volume 3114(6)
_computing_cell_refinement XDS
_computing_data_collection 'XDS (Kabsch, 1991)'
_computing_data_reduction XDS
_computing_molecular_graphics PLATON(Spek,1994)
_computing_structure_refinement 'SHELXL-93 (Sheldrick, 1993)'
_computing_structure_solution 'SHELXS-86 (Sheldrick, 1990)'
_diffrn_ambient_temperature 293(2)
_diffrn_measurement_device 'Marresearch Image Plate'
_diffrn_measurement_method '95 frames at 2^o intervals, counting time 2 min.'
_diffrn_radiation_monochromator graphite
_diffrn_radiation_source 'fine-focus sealed tube'
_diffrn_radiation_type MoK\a
_diffrn_radiation_wavelength 0.71073
_diffrn_reflns_av_R_equivalents 0.0531
_diffrn_reflns_av_sigmaI/netI 0.0861
_diffrn_reflns_limit_h_max 29
_diffrn_reflns_limit_h_min -29
_diffrn_reflns_limit_k_max 5
_diffrn_reflns_limit_k_min -5
_diffrn_reflns_limit_l_max 30
_diffrn_reflns_limit_l_min -31
_diffrn_reflns_number 9119
_diffrn_reflns_theta_max 25.83
_diffrn_reflns_theta_min 1.61
_exptl_absorpt_coefficient_mu 0.087
_exptl_crystal_colour white
_exptl_crystal_density_diffrn 1.189
_exptl_crystal_description parallelopiped
_exptl_crystal_F_000 1192
_exptl_crystal_size_max 0.30
_exptl_crystal_size_mid 0.25
_exptl_crystal_size_min 0.25
_refine_diff_density_max 0.176
_refine_diff_density_min -0.179
_refine_diff_density_rms 0.042
_refine_ls_abs_structure_details 'Flack H D (1983), Acta Cryst. A39, 876-881'
_refine_ls_abs_structure_Flack 1.14(176)
_refine_ls_extinction_coef 0.0040(7)
_refine_ls_extinction_expression Fc^*^=kFc[1+0.001xFc^2^\l^3^/sin(2\q)]^-1/4^
_refine_ls_extinction_method SHELXL
_refine_ls_goodness_of_fit_all 1.185
_refine_ls_goodness_of_fit_obs 1.272
_refine_ls_matrix_type full
_refine_ls_number_parameters 370
_refine_ls_number_reflns 5580
_refine_ls_number_restraints 1
_refine_ls_restrained_S_all 1.250
_refine_ls_restrained_S_obs 1.271
_refine_ls_R_factor_all 0.1130
_refine_ls_R_factor_obs 0.0776
_refine_ls_shift/esd_max 0.000
_refine_ls_shift/esd_mean 0.000
_refine_ls_structure_factor_coef Fsqd
_refine_ls_weighting_details 'w=1/[\s^2^(Fo^2^)+(0.0728P)^2^+1.0067P] where P=(Fo^2^+2Fc^2^)/3'
_refine_ls_weighting_scheme calc
_refine_ls_wR_factor_all 0.1839
_refine_ls_wR_factor_obs 0.1603
_reflns_number_observed 4169
_reflns_number_total 5582
_reflns_observed_criterion >2sigma(I)
_cod_data_source_file ol048253asi20041012_112030.cif
_cod_data_source_block x
_cod_depositor_comments
;
The following automatic conversions were performed:

'_refine_ls_weighting_scheme' value 'calc
w=1/[\s^2^(Fo^2^)+(0.0728P)^2^+1.0067P] where P=(Fo^2^+2Fc^2^)/3' was
changed to 'calc'. New tag '_refine_ls_weighting_details' was
created. The value of the new tag was set to
'w=1/[\s^2^(Fo^2^)+(0.0728P)^2^+1.0067P] where P=(Fo^2^+2Fc^2^)/3'.

Automatic conversion script
Id: cif_fix_values 3143 2015-03-26 13:38:13Z robertas 
;
_cod_original_cell_volume 3114.1(61)
_cod_original_sg_symbol_H-M Cc
_cod_database_code 1506958

loop_
_symmetry_equiv_pos_as_xyz
'x, y, z'
'-x, y, -z'
'x+1/2, y+1/2, z'
'-x+1/2, y+1/2, -z'

loop_
_atom_site_aniso_label
_atom_site_aniso_U_11
_atom_site_aniso_U_22
_atom_site_aniso_U_33
_atom_site_aniso_U_23
_atom_site_aniso_U_13
_atom_site_aniso_U_12
C2 0.050(3) 0.024(2) 0.031(2) 0.003(2) 0.008(2) 0.000(2)
O1 0.098(3) 0.030(2) 0.030(2) -0.0021(12) 0.025(2) -0.001(2)
O2 0.109(3) 0.027(2) 0.042(2) 0.0037(13) 0.023(2) -0.002(2)
N3 0.056(2) 0.021(2) 0.020(2) 0.0044(13) 0.010(2) -0.0028(15)
C4 0.035(2) 0.027(2) 0.021(2) 0.003(2) 0.002(2) -0.004(2)
C5 0.037(2) 0.016(2) 0.015(2) 0.0015(13) 0.006(2) -0.006(2)
O5 0.053(2) 0.021(2) 0.058(2) 0.0003(12) -0.001(2) -0.0068(13)
N6 0.028(2) 0.022(2) 0.028(2) 0.0020(13) 0.0068(14) -0.0071(13)
C7 0.029(2) 0.028(2) 0.027(2) 0.003(2) 0.003(2) -0.010(2)
C8 0.020(2) 0.019(2) 0.033(2) 0.0010(15) 0.008(2) -0.0006(14)
O8 0.064(2) 0.026(2) 0.036(2) -0.0002(12) 0.012(2) -0.0002(14)
N9 0.037(2) 0.016(2) 0.029(2) -0.0014(12) 0.0053(15) -0.0010(13)
C71 0.038(3) 0.081(4) 0.034(3) -0.005(2) 0.014(2) -0.007(2)
C72 0.049(3) 0.147(6) 0.064(4) 0.001(4) 0.026(3) -0.009(4)
C73 0.075(4) 0.169(7) 0.036(3) -0.007(4) 0.027(3) -0.005(5)
C10 0.029(2) 0.024(2) 0.016(2) 0.0010(14) 0.002(2) -0.006(2)
C11 0.031(2) 0.036(2) 0.034(2) -0.006(2) 0.005(2) -0.005(2)
C12 0.027(2) 0.037(2) 0.027(2) -0.011(2) 0.003(2) -0.005(2)
C13 0.055(3) 0.054(3) 0.036(3) 0.007(2) 0.022(2) 0.011(2)
C14 0.055(3) 0.082(4) 0.036(3) 0.006(3) 0.023(2) 0.003(3)
C15 0.030(2) 0.058(3) 0.040(3) -0.007(2) 0.016(2) -0.003(2)
C16 0.023(2) 0.054(3) 0.047(3) 0.004(2) 0.004(2) -0.004(2)
C17 0.033(3) 0.043(2) 0.038(2) 0.001(2) 0.013(2) -0.012(2)
O15 0.043(2) 0.112(3) 0.063(3) 0.010(2) 0.025(2) 0.014(2)
C41 0.035(3) 0.036(2) 0.039(3) 0.009(2) 0.003(2) 0.005(2)
C42 0.028(2) 0.043(2) 0.031(2) 0.000(2) 0.007(2) 0.002(2)
C43 0.057(3) 0.048(3) 0.052(3) -0.010(2) 0.020(3) -0.023(2)
C44 0.061(3) 0.060(3) 0.033(3) -0.010(2) 0.011(2) -0.021(3)
C45 0.027(2) 0.050(3) 0.042(3) 0.001(2) 0.016(2) 0.003(2)
C46 0.043(3) 0.075(3) 0.047(3) 0.010(3) 0.003(2) -0.030(3)
C47 0.043(3) 0.094(4) 0.031(3) -0.002(3) -0.003(2) -0.021(3)
O45 0.043(2) 0.084(3) 0.045(2) 0.011(2) 0.020(2) -0.010(2)
C100 0.089(4) 0.040(3) 0.037(3) -0.008(2) 0.020(3) 0.006(3)
C101 0.070(4) 0.068(4) 0.066(4) -0.020(3) 0.017(3) -0.001(3)
C103 0.078(4) 0.082(4) 0.047(3) -0.021(3) -0.001(3) -0.003(3)
C102 0.184(8) 0.068(4) 0.050(4) -0.007(3) 0.059(4) 0.009(4)
C200 0.031(2) 0.035(2) 0.026(2) 0.000(2) 0.008(2) -0.001(2)
O202 0.028(2) 0.063(2) 0.045(2) 0.016(2) 0.0079(14) 0.0048(15)
O201 0.036(2) 0.108(3) 0.060(2) 0.034(2) 0.021(2) -0.005(2)
C203 0.035(3) 0.116(5) 0.059(3) 0.019(3) 0.004(3) 0.027(3)

loop_
_atom_site_label
_atom_site_type_symbol
_atom_site_fract_x
_atom_site_fract_y
_atom_site_fract_z
_atom_site_U_iso_or_equiv
_atom_site_thermal_displace_type
_atom_site_occupancy
_atom_site_calc_flag
_atom_site_refinement_flags
C2 C 0.4009(2) 0.5911(8) 0.4344(2) 0.0347(10) Uani 1 d .
O1 O 0.3926(2) 0.5000(5) 0.48079(11) 0.0506(9) Uani 1 d .
O2 O 0.4030(2) 0.8228(6) 0.42292(12) 0.0585(10) Uani 1 d .
N3 N 0.40660(15) 0.3907(6) 0.40216(12) 0.0321(8) Uani 1 d .
H3 H 0.40905(15) 0.2319(6) 0.41423(12) 0.038 Uiso 1 calc R
C4 C 0.4088(2) 0.4360(7) 0.34677(14) 0.0284(9) Uani 1 d .
H4 H 0.4129(2) 0.6256(7) 0.34094(14) 0.034 Uiso 1 calc R
C5 C 0.3518(2) 0.3417(7) 0.31423(13) 0.0226(9) Uani 1 d .
O5 O 0.34139(14) 0.1043(5) 0.30692(13) 0.0462(8) Uani 1 d .
N6 N 0.31305(13) 0.5308(6) 0.29687(12) 0.0260(7) Uani 1 d .
H6 H 0.32405(13) 0.6924(6) 0.29706(12) 0.031 Uiso 1 calc R
C7 C 0.2530(2) 0.4721(8) 0.27770(14) 0.0286(9) Uani 1 d .
H7 H 0.2482(2) 0.2800(8) 0.27850(14) 0.034 Uiso 1 calc R
C8 C 0.2328(2) 0.5635(7) 0.2208(2) 0.0235(8) Uani 1 d .
O8 O 0.22543(14) 0.8001(5) 0.20964(11) 0.0419(8) Uani 1 d .
N9 N 0.22347(14) 0.3746(6) 0.18383(12) 0.0277(7) Uani 1 d .
H9 H 0.23217(14) 0.2137(6) 0.19269(12) 0.033 Uiso 1 calc R
C71 C 0.2175(2) 0.5962(12) 0.3134(2) 0.0502(13) Uani 1 d .
H71 H 0.2214(2) 0.7886(12) 0.3119(2) 0.060 Uiso 1 calc R
C72 C 0.1557(2) 0.5280(18) 0.2938(2) 0.085(2) Uani 1 d .
H72A H 0.1428(5) 0.5907(74) 0.2583(7) 0.101 Uiso 1 calc R
H72B H 0.1341(3) 0.6104(69) 0.3161(10) 0.101 Uiso 1 calc R
H72C H 0.1509(3) 0.3399(19) 0.2946(15) 0.101 Uiso 1 calc R
C73 C 0.2388(3) 0.5097(18) 0.3704(2) 0.091(2) Uani 1 d .
H73A H 0.2365(17) 0.3209(19) 0.3726(3) 0.109 Uiso 1 calc R
H73B H 0.2160(12) 0.5891(71) 0.3920(3) 0.109 Uiso 1 calc R
H73C H 0.2773(7) 0.5646(78) 0.3826(6) 0.109 Uiso 1 calc R
C10 C 0.1988(2) 0.4377(7) 0.12879(13) 0.0233(8) Uani 1 d .
H10 H 0.2174(2) 0.5956(7) 0.11886(13) 0.028 Uiso 1 calc R
C11 C 0.2065(2) 0.2094(8) 0.0922(2) 0.0342(10) Uani 1 d .
H11A H 0.1924(2) 0.0492(8) 0.1051(2) 0.041 Uiso 1 calc R
H11B H 0.1833(2) 0.2446(8) 0.0573(2) 0.041 Uiso 1 calc R
C12 C 0.2664(2) 0.1587(8) 0.0866(2) 0.0308(9) Uani 1 d .
C13 C 0.2871(2) 0.2783(9) 0.0471(2) 0.0464(12) Uani 1 d .
H13 H 0.2650(2) 0.4025(9) 0.0256(2) 0.056 Uiso 1 calc R
C14 C 0.3402(2) 0.2185(12) 0.0387(2) 0.0558(14) Uani 1 d .
H14 H 0.3533(2) 0.3034(12) 0.0120(2) 0.067 Uiso 1 calc R
C15 C 0.3737(2) 0.0315(10) 0.0702(2) 0.0414(11) Uani 1 d .
C16 C 0.3548(2) -0.0825(9) 0.1111(2) 0.0420(11) Uani 1 d .
H16 H 0.3775(2) -0.2031(9) 0.1332(2) 0.050 Uiso 1 calc R
C17 C 0.3018(2) -0.0188(9) 0.1195(2) 0.0373(10) Uani 1 d .
H17 H 0.2898(2) -0.0956(9) 0.1476(2) 0.045 Uiso 1 calc R
O15 O 0.42518(15) -0.0236(10) 0.05925(15) 0.0706(11) Uani 1 d .
H15 H 0.4405(12) -0.1429(90) 0.0786(18) 0.085 Uiso 1 calc R
C41 C 0.4582(2) 0.2876(8) 0.3325(2) 0.0374(11) Uani 1 d .
H41A H 0.4916(2) 0.3102(8) 0.3607(2) 0.045 Uiso 1 calc R
H41B H 0.4495(2) 0.1005(8) 0.3295(2) 0.045 Uiso 1 calc R
C42 C 0.4708(2) 0.3847(8) 0.2810(2) 0.0337(10) Uani 1 d .
C43 C 0.4419(2) 0.2929(9) 0.2327(2) 0.0510(13) Uani 1 d .
H43 H 0.4150(2) 0.1613(9) 0.2314(2) 0.061 Uiso 1 calc R
C44 C 0.4521(2) 0.3917(10) 0.1856(2) 0.0513(13) Uani 1 d .
H44 H 0.4318(2) 0.3272(10) 0.1534(2) 0.062 Uiso 1 calc R
C45 C 0.4924(2) 0.5866(9) 0.1868(2) 0.0382(11) Uani 1 d .
C46 C 0.5210(2) 0.6844(12) 0.2343(2) 0.0562(14) Uani 1 d .
H46 H 0.5472(2) 0.8197(12) 0.2355(2) 0.067 Uiso 1 calc R
C47 C 0.5108(2) 0.5805(12) 0.2808(2) 0.0578(15) Uani 1 d .
H47 H 0.5315(2) 0.6442(12) 0.3129(2) 0.069 Uiso 1 calc R
O45 O 0.50016(14) 0.6797(8) 0.13889(13) 0.0555(9) Uani 1 d .
H45 H 0.5285(13) 0.7729(89) 0.1438(2) 0.067 Uiso 1 calc R
C100 C 0.3839(2) 0.6903(10) 0.5221(2) 0.0544(13) Uani 1 d .
C101 C 0.3317(2) 0.8546(12) 0.5009(2) 0.068(2) Uani 1 d .
H10A H 0.3392(5) 0.9765(47) 0.4750(10) 0.081 Uiso 1 calc R
H10B H 0.3217(9) 0.9508(54) 0.5293(3) 0.081 Uiso 1 calc R
H10C H 0.3011(4) 0.7406(13) 0.4849(12) 0.081 Uiso 1 calc R
C103 C 0.4369(2) 0.8486(13) 0.5408(2) 0.071(2) Uani 1 d .
H10D H 0.4688(3) 0.7318(14) 0.5486(14) 0.085 Uiso 1 calc R
H10E H 0.4344(7) 0.9448(57) 0.5721(9) 0.085 Uiso 1 calc R
H10F H 0.4413(8) 0.9704(51) 0.5137(6) 0.085 Uiso 1 calc R
C102 C 0.3743(4) 0.5070(13) 0.5657(2) 0.095(2) Uani 1 d .
H10G H 0.3398(10) 0.4103(64) 0.5535(7) 0.114 Uiso 1 calc R
H10H H 0.3716(19) 0.6095(15) 0.5962(7) 0.114 Uiso 1 calc R
H10I H 0.4052(9) 0.3856(59) 0.5749(12) 0.114 Uiso 1 calc R
C200 C 0.1359(2) 0.4931(8) 0.12128(15) 0.0304(9) Uani 1 d .
O202 O 0.11819(12) 0.6525(6) 0.08046(12) 0.0453(8) Uani 1 d .
O201 O 0.10615(14) 0.3999(8) 0.14786(14) 0.0664(12) Uani 1 d .
C203 C 0.0576(2) 0.7051(14) 0.0654(2) 0.071(2) Uani 1 d .
H20A H 0.0379(2) 0.5454(21) 0.0526(13) 0.085 Uiso 1 calc R
H20B H 0.0503(3) 0.8366(53) 0.0380(10) 0.085 Uiso 1 calc R
H20C H 0.0447(4) 0.7680(68) 0.0955(4) 0.085 Uiso 1 calc R

loop_
_atom_type_symbol
_atom_type_description
_atom_type_scat_dispersion_real
_atom_type_scat_dispersion_imag
_atom_type_scat_source
C C 0.0033 0.0016 'International Tables Vol C Tables 4.2.6.8 and 6.1.1.4'
H H 0.0000 0.0000 'International Tables Vol C Tables 4.2.6.8 and 6.1.1.4'
N N 0.0061 0.0033 'International Tables Vol C Tables 4.2.6.8 and 6.1.1.4'
O O 0.0106 0.0060 'International Tables Vol C Tables 4.2.6.8 and 6.1.1.4'

loop_
_geom_angle_atom_site_label_1
_geom_angle_atom_site_label_2
_geom_angle_atom_site_label_3
_geom_angle
O2 C2 N3 124.2(4)
O2 C2 O1 125.0(4)
N3 C2 O1 110.8(3)
C2 O1 C100 119.7(4)
C2 N3 C4 121.6(3)
N3 C4 C5 105.5(3)
N3 C4 C41 111.2(3)
C5 C4 C41 112.1(3)
O5 C5 N6 122.4(4)
O5 C5 C4 121.2(3)
N6 C5 C4 116.2(3)
C5 N6 C7 122.6(3)
N6 C7 C8 110.4(3)
N6 C7 C71 111.3(3)
C8 C7 C71 111.1(3)
O8 C8 N9 122.1(4)
O8 C8 C7 121.4(3)
N9 C8 C7 116.5(3)
C8 N9 C10 120.9(3)
C72 C71 C73 111.0(5)
C72 C71 C7 110.6(4)
C73 C71 C7 110.8(4)
N9 C10 C200 110.3(3)
N9 C10 C11 111.3(3)
C200 C10 C11 108.5(3)
C12 C11 C10 116.1(3)
C13 C12 C17 117.4(4)
C13 C12 C11 121.0(4)
C17 C12 C11 121.5(4)
C12 C13 C14 121.9(4)
C13 C14 C15 119.8(4)
O15 C15 C16 123.6(4)
O15 C15 C14 117.2(4)
C16 C15 C14 119.2(4)
C15 C16 C17 120.4(4)
C16 C17 C12 121.2(4)
C42 C41 C4 112.1(3)
C43 C42 C47 116.9(4)
C43 C42 C41 122.2(4)
C47 C42 C41 120.9(4)
C42 C43 C44 121.8(4)
C45 C44 C43 119.8(4)
C46 C45 O45 123.0(4)
C46 C45 C44 119.7(4)
O45 C45 C44 117.3(4)
C45 C46 C47 119.5(5)
C42 C47 C46 122.3(5)
O1 C100 C103 109.1(4)
O1 C100 C101 109.6(4)
C103 C100 C101 114.4(5)
O1 C100 C102 102.2(4)
C103 C100 C102 110.3(5)
C101 C100 C102 110.5(5)
O201 C200 O202 124.7(4)
O201 C200 C10 124.7(4)
O202 C200 C10 110.6(3)
C200 O202 C203 117.0(4)

loop_
_geom_bond_atom_site_label_1
_geom_bond_atom_site_label_2
_geom_bond_distance
C2 O2 1.214(5)
C2 N3 1.342(5)
C2 O1 1.347(5)
O1 C100 1.492(5)
N3 C4 1.469(5)
C4 C5 1.529(5)
C4 C41 1.531(6)
C5 O5 1.234(5)
C5 N6 1.348(5)
N6 C7 1.464(5)
C7 C8 1.522(5)
C7 C71 1.534(6)
C8 O8 1.236(5)
C8 N9 1.338(5)
N9 C10 1.457(5)
C71 C72 1.515(7)
C71 C73 1.519(7)
C10 C200 1.524(6)
C10 C11 1.534(5)
C11 C12 1.517(6)
C12 C13 1.377(6)
C12 C17 1.397(6)
C13 C14 1.390(7)
C14 C15 1.390(7)
C15 O15 1.372(5)
C15 C16 1.374(6)
C16 C17 1.390(6)
C41 C42 1.519(6)
C42 C43 1.376(6)
C42 C47 1.389(7)
C43 C44 1.393(7)
C44 C45 1.386(6)
C45 C46 1.366(7)
C45 O45 1.383(5)
C46 C47 1.389(7)
C100 C103 1.502(8)
C100 C101 1.514(8)
C100 C102 1.522(8)
C200 O201 1.201(5)
C200 O202 1.325(5)
O202 C203 1.461(6)

loop_
_geom_torsion_atom_site_label_1
_geom_torsion_atom_site_label_2
_geom_torsion_atom_site_label_3
_geom_torsion_atom_site_label_4
_geom_torsion
O2 C2 O1 C100 1.5(7)
N3 C2 O1 C100 -178.6(4)
O2 C2 N3 C4 -8.0(7)
O1 C2 N3 C4 172.1(3)
C2 N3 C4 C5 -106.6(4)
C2 N3 C4 C41 131.7(4)
N3 C4 C5 O5 -76.6(4)
C41 C4 C5 O5 44.5(5)
N3 C4 C5 N6 99.7(3)
C41 C4 C5 N6 -139.2(3)
O5 C5 N6 C7 12.7(5)
C4 C5 N6 C7 -163.5(3)
C5 N6 C7 C8 -120.6(4)
C5 N6 C7 C71 115.5(4)
N6 C7 C8 O8 -74.2(5)
C71 C7 C8 O8 49.8(5)
N6 C7 C8 N9 105.9(4)
C71 C7 C8 N9 -130.1(4)
O8 C8 N9 C10 -6.1(6)
C7 C8 N9 C10 173.9(3)
N6 C7 C71 C72 -178.6(4)
C8 C7 C71 C72 57.9(6)
N6 C7 C71 C73 -55.0(6)
C8 C7 C71 C73 -178.5(5)
C8 N9 C10 C200 -74.6(4)
C8 N9 C10 C11 164.9(3)
N9 C10 C11 C12 -69.3(4)
C200 C10 C11 C12 169.2(3)
C10 C11 C12 C13 -91.4(5)
C10 C11 C12 C17 91.4(5)
C17 C12 C13 C14 2.6(7)
C11 C12 C13 C14 -174.8(4)
C12 C13 C14 C15 0.6(8)
C13 C14 C15 O15 178.6(5)
C13 C14 C15 C16 -3.1(7)
O15 C15 C16 C17 -179.4(4)
C14 C15 C16 C17 2.3(7)
C15 C16 C17 C12 0.9(7)
C13 C12 C17 C16 -3.3(6)
C11 C12 C17 C16 174.0(4)
N3 C4 C41 C42 -165.2(3)
C5 C4 C41 C42 77.0(4)
C4 C41 C42 C43 -84.0(5)
C4 C41 C42 C47 93.3(5)
C47 C42 C43 C44 -0.3(7)
C41 C42 C43 C44 177.1(4)
C42 C43 C44 C45 0.4(8)
C43 C44 C45 C46 -1.5(7)
C43 C44 C45 O45 -179.2(5)
O45 C45 C46 C47 179.9(5)
C44 C45 C46 C47 2.3(8)
C43 C42 C47 C46 1.1(8)
C41 C42 C47 C46 -176.3(5)
C45 C46 C47 C42 -2.2(9)
C2 O1 C100 C103 -65.3(6)
C2 O1 C100 C101 60.7(6)
C2 O1 C100 C102 177.9(5)
N9 C10 C200 O201 -28.3(5)
C11 C10 C200 O201 93.9(5)
N9 C10 C200 O202 153.4(3)
C11 C10 C200 O202 -84.4(4)
O201 C200 O202 C203 -3.6(7)
C10 C200 O202 C203 174.7(4)

loop_
_cod_related_entry_id
_cod_related_entry_code
_cod_related_entry_database
1 21200163 ChemSpider
